data_4514147
loop_
_publ_author_name
'Patil, Pravin'
'Kurpiewska, Katarzyna'
'Kalinowska-T\/lu\'scik, Justyna'
'D\"omling, Alexander'

_publ_section_title
;
 Ammonia-Promoted One-Pot Tetrazolopiperidinone Synthesis by Ugi Reaction.
;
_journal_issue 5
_journal_name_full 'ACS combinatorial science'
_journal_page_first 343
_journal_page_last 350
_journal_paper_doi 10.1021/acscombsci.7b00033
_journal_volume 19
_journal_year 2017
_chemical_formula_moiety 'C18 H22 N6 O3'
_chemical_formula_sum 'C18 H22 N6 O3'
_chemical_formula_weight 370.42
_chemical_name_systematic
;
 ?
;
_space_group_IT_number 14
_symmetry_cell_setting monoclinic
_symmetry_space_group_name_Hall '-P 2ybc'
_symmetry_space_group_name_H-M 'P 1 21/c 1'
_atom_sites_solution_hydrogens geom
_atom_sites_solution_primary direct
_atom_sites_solution_secondary difmap
_audit_creation_date 2016-06-10T10:42:08-00:00
_audit_creation_method 'WinGX routine CIF_UPDATE'
_cell_angle_alpha 90
_cell_angle_beta 110.159(2)
_cell_angle_gamma 90
_cell_formula_units_Z 4
_cell_length_a 9.5857(2)
_cell_length_b 14.8105(2)
_cell_length_c 13.4801(2)
_cell_measurement_reflns_used 17769
_cell_measurement_temperature 122.1(3)
_cell_measurement_theta_max 76.6338
_cell_measurement_theta_min 2.9812
_cell_volume 1796.52(6)
_computing_cell_refinement
;
        CrysAlisPro, Agilent Technologies,
        Version 1.171.36.20 (release 27-06-2012 CrysAlis171 .NET)
        (compiled Jul 11 2012,15:38:31)
;
_computing_data_collection
;
        CrysAlisPro, Agilent Technologies,
        Version 1.171.36.20 (release 27-06-2012 CrysAlis171 .NET)
        (compiled Jul 11 2012,15:38:31)
;
_computing_data_reduction
;
        CrysAlisPro, Agilent Technologies,
        Version 1.171.36.20 (release 27-06-2012 CrysAlis171 .NET)
        (compiled Jul 11 2012,15:38:31)
;
_computing_structure_refinement 'SHELXL-2014/6 (Sheldrick, 2014)'
_diffrn_ambient_temperature 122.1(3)
_diffrn_detector_area_resol_mean 10.3756
_diffrn_measured_fraction_theta_full 0.9992
_diffrn_measured_fraction_theta_max 0.9948
_diffrn_measurement_device_type 'SuperNova, Dual, Cu at zero, Atlas'
_diffrn_radiation_monochromator mirror
_diffrn_radiation_source 'SuperNova (Cu) X-ray Source'
_diffrn_radiation_type 'Cu K\a'
_diffrn_radiation_wavelength 1.5418
_diffrn_reflns_av_R_equivalents 0.0396
_diffrn_reflns_av_sigmaI/netI 0.0375
_diffrn_reflns_limit_h_max 12
_diffrn_reflns_limit_h_min -12
_diffrn_reflns_limit_k_max 18
_diffrn_reflns_limit_k_min -18
_diffrn_reflns_limit_l_max 17
_diffrn_reflns_limit_l_min -17
_diffrn_reflns_number 32027
_diffrn_reflns_theta_full 74.3338
_diffrn_reflns_theta_max 76.6338
_diffrn_reflns_theta_min 2.9812
_exptl_absorpt_coefficient_mu 0.798
_exptl_absorpt_correction_T_max 1.00000
_exptl_absorpt_correction_T_min 0.44361
_exptl_absorpt_correction_type multi-scan
_exptl_absorpt_process_details
;
CrysAlisPro, Agilent Technologies,
Version 1.171.36.20 (release 27-06-2012 CrysAlis171 .NET)
(compiled Jul 11 2012,15:38:31)
Empirical absorption correction using spherical harmonics,
 implemented in SCALE3 ABSPACK scaling algorithm.
;
_exptl_crystal_colour white
_exptl_crystal_density_diffrn 1.37
_exptl_crystal_density_method 'not measured'
_exptl_crystal_description block
_exptl_crystal_F_000 784
_exptl_crystal_size_max 0.2
_exptl_crystal_size_mid 0.2
_exptl_crystal_size_min 0.15
_refine_diff_density_max 0.307
_refine_diff_density_min -0.205
_refine_diff_density_rms 0.036
_refine_ls_extinction_coef 0.0017(4)
_refine_ls_extinction_expression Fc^*^=kFc[1+0.001xFc^2^\l^3^/sin(2\q)]^-1/4^
_refine_ls_extinction_method SHELXL
_refine_ls_goodness_of_fit_ref 1.032
_refine_ls_hydrogen_treatment mixed
_refine_ls_matrix_type full
_refine_ls_number_parameters 251
_refine_ls_number_reflns 3791
_refine_ls_number_restraints 0
_refine_ls_restrained_S_all 1.032
_refine_ls_R_factor_all 0.0386
_refine_ls_R_factor_gt 0.0339
_refine_ls_shift/su_max 0
_refine_ls_shift/su_mean 0
_refine_ls_structure_factor_coef Fsqd
_refine_ls_weighting_scheme calc
_refine_ls_wR_factor_gt 0.1019
_refine_ls_wR_factor_ref 0.1108
_reflns_number_gt 3349
_reflns_number_total 3769
_reflns_threshold_expression >2sigma(I)
_cod_data_source_file co7b00033_si_003.cif
_cod_data_source_block php628_2
_cod_depositor_comments
;
The following automatic conversions were performed:

'_refine_ls_weighting_scheme' value 'calc ' changed to 'calc'
according to
/home/data/users/saulius/crontab/automatic-downloads/current/ACS/lib/dictionaries/cif_core.dic
dictionary named 'cif_core.dic' version 2.4.2 from 2011-04-26.

Automatic conversion script
Id: cif_fix_values 4973 2017-02-22 13:04:09Z antanas 
;
_cod_original_cell_volume 1796.52(5)
_cod_database_code 4514147

loop_
_symmetry_equiv_pos_as_xyz
'x, y, z'
'-x, y+1/2, -z+1/2'
'-x, -y, -z'
'x, -y-1/2, z-1/2'

loop_
_atom_site_label
_atom_site_type_symbol
_atom_site_fract_x
_atom_site_fract_y
_atom_site_fract_z
_atom_site_U_iso_or_equiv
_atom_site_adp_type
_atom_site_occupancy
_atom_site_calc_flag
_atom_site_refinement_flags
O19 O 0.43726(10) 0.60338(6) 0.12540(7) 0.0296(2) Uani 1 d .
O20 O 0.61975(10) 0.59147(6) 0.05471(6) 0.0285(2) Uani 1 d .
O10 O 0.40041(10) 1.07420(5) -0.10352(7) 0.0312(2) Uani 1 d .
N17 N 0.46143(11) 0.70765(6) 0.00839(7) 0.0256(2) Uani 1 d .
N11 N 0.37537(11) 0.92334(6) -0.11291(7) 0.0246(2) Uani 1 d .
N5 N 0.15661(11) 0.93243(6) -0.30357(7) 0.0247(2) Uani 1 d .
N2 N 0.12149(11) 0.78873(7) -0.33018(8) 0.0295(2) Uani 1 d .
N3 N 0.02731(12) 0.83624(8) -0.41341(8) 0.0331(2) Uani 1 d .
N4 N 0.04686(12) 0.92259(7) -0.39850(8) 0.0318(2) Uani 1 d .
C14 C 0.34431(13) 0.76483(8) 0.02077(9) 0.0258(2) Uani 1 d .
H14A H 0.3878 0.8188 0.06 0.031 Uiso 1 calc R
H14B H 0.2924 0.7326 0.0602 0.031 Uiso 1 calc R
C13 C 0.23557(12) 0.79090(8) -0.08702(9) 0.0252(2) Uani 1 d .
H13A H 0.1627 0.8325 -0.078 0.03 Uiso 1 calc R
H13B H 0.1833 0.7374 -0.1222 0.03 Uiso 1 calc R
C8 C 0.08524(14) 1.07253(8) -0.23759(10) 0.0313(3) Uani 1 d .
H8A H 0.0068 1.0834 -0.3036 0.047 Uiso 1 calc R
H8B H 0.1219 1.1291 -0.204 0.047 Uiso 1 calc R
H8C H 0.0478 1.0372 -0.1925 0.047 Uiso 1 calc R
C15 C 0.43968(13) 0.77334(8) -0.16338(9) 0.0252(2) Uani 1 d .
H15A H 0.3968 0.7193 -0.2026 0.03 Uiso 1 calc R
H15B H 0.4953 0.8042 -0.2013 0.03 Uiso 1 calc R
C18 C 0.50044(13) 0.63269(7) 0.06775(8) 0.0242(2) Uani 1 d .
C1 C 0.20012(13) 0.85068(8) -0.26386(8) 0.0242(2) Uani 1 d .
C9 C 0.33773(12) 1.00645(7) -0.15178(8) 0.0241(2) Uani 1 d .
C6 C 0.21149(12) 1.02132(7) -0.25782(8) 0.0238(2) Uani 1 d .
C16 C 0.54516(13) 0.74679(8) -0.05375(9) 0.0251(2) Uani 1 d .
H16A H 0.6169 0.7032 -0.0604 0.03 Uiso 1 calc R
H16B H 0.5989 0.7996 -0.0178 0.03 Uiso 1 calc R
C12 C 0.31395(12) 0.83546(7) -0.15710(8) 0.0225(2) Uani 1 d .
C7 C 0.27079(14) 1.07378(8) -0.33234(9) 0.0290(3) Uani 1 d .
H7A H 0.3489 1.0399 -0.3443 0.044 Uiso 1 calc R
H7B H 0.3089 1.131 -0.3012 0.044 Uiso 1 calc R
H7C H 0.1919 1.0834 -0.3984 0.044 Uiso 1 calc R
C22 C 0.74686(13) 0.55606(8) 0.24109(9) 0.0276(2) Uani 1 d .
C26 C 0.80542(17) 0.53367(10) 0.42806(11) 0.0402(3) Uani 1 d .
H26 H 0.8069 0.4964 0.484 0.048 Uiso 1 calc R
C27 C 0.74679(16) 0.50185(9) 0.32537(10) 0.0349(3) Uani 1 d .
H27 H 0.7072 0.4439 0.3127 0.042 Uiso 1 calc R
C23 C 0.80502(14) 0.64283(8) 0.26162(10) 0.0298(3) Uani 1 d .
H23 H 0.8068 0.6795 0.2061 0.036 Uiso 1 calc R
C25 C 0.86196(15) 0.62057(10) 0.44822(10) 0.0358(3) Uani 1 d .
H25 H 0.9005 0.6419 0.5172 0.043 Uiso 1 calc R
C21 C 0.68388(15) 0.52051(8) 0.12958(9) 0.0314(3) Uani 1 d .
H21A H 0.7623 0.4912 0.1113 0.038 Uiso 1 calc R
H21B H 0.6083 0.4757 0.1255 0.038 Uiso 1 calc R
C24 C 0.86046(13) 0.67512(9) 0.36457(10) 0.0319(3) Uani 1 d .
H24 H 0.8968 0.7338 0.3774 0.038 Uiso 1 calc R
H11 H 0.448(2) 0.9236(11) -0.0495(14) 0.042(4) Uiso 1 d .

loop_
_atom_site_aniso_label
_atom_site_aniso_U_11
_atom_site_aniso_U_22
_atom_site_aniso_U_33
_atom_site_aniso_U_23
_atom_site_aniso_U_13
_atom_site_aniso_U_12
O19 0.0353(5) 0.0273(4) 0.0280(4) 0.0049(3) 0.0132(4) 0.0000(3)
O20 0.0342(4) 0.0278(4) 0.0239(4) 0.0036(3) 0.0104(3) 0.0082(3)
O10 0.0366(5) 0.0226(4) 0.0264(4) 0.0003(3) 0.0007(3) -0.0045(3)
N17 0.0285(5) 0.0256(5) 0.0263(5) 0.0052(4) 0.0140(4) 0.0044(4)
N11 0.0273(5) 0.0221(5) 0.0196(5) -0.0001(3) 0.0020(4) -0.0018(4)
N5 0.0262(5) 0.0264(5) 0.0182(4) 0.0001(3) 0.0033(4) -0.0003(4)
N2 0.0307(5) 0.0305(5) 0.0245(5) -0.0046(4) 0.0059(4) -0.0025(4)
N3 0.0348(6) 0.0348(6) 0.0245(5) -0.0041(4) 0.0034(4) -0.0021(4)
N4 0.0328(5) 0.0355(5) 0.0207(5) -0.0017(4) 0.0010(4) -0.0018(4)
C14 0.0293(6) 0.0257(5) 0.0257(5) 0.0026(4) 0.0135(5) 0.0030(4)
C13 0.0255(5) 0.0245(5) 0.0267(6) 0.0002(4) 0.0104(4) -0.0008(4)
C8 0.0287(6) 0.0322(6) 0.0321(6) -0.0036(5) 0.0090(5) 0.0025(5)
C15 0.0294(6) 0.0249(5) 0.0232(5) 0.0010(4) 0.0118(4) 0.0022(4)
C18 0.0285(5) 0.0228(5) 0.0198(5) -0.0016(4) 0.0063(4) -0.0004(4)
C1 0.0255(5) 0.0248(5) 0.0216(5) -0.0017(4) 0.0074(4) -0.0009(4)
C9 0.0266(5) 0.0234(5) 0.0209(5) 0.0006(4) 0.0065(4) -0.0017(4)
C6 0.0268(5) 0.0226(5) 0.0197(5) 0.0007(4) 0.0053(4) 0.0006(4)
C16 0.0261(5) 0.0263(5) 0.0253(5) 0.0030(4) 0.0118(4) 0.0023(4)
C12 0.0255(5) 0.0205(5) 0.0204(5) -0.0013(4) 0.0064(4) -0.0012(4)
C7 0.0371(6) 0.0257(5) 0.0245(6) 0.0040(4) 0.0109(5) 0.0012(5)
C22 0.0278(5) 0.0272(5) 0.0277(6) 0.0031(4) 0.0096(4) 0.0056(4)
C26 0.0493(8) 0.0444(7) 0.0293(6) 0.0092(5) 0.0164(6) 0.0032(6)
C27 0.0429(7) 0.0298(6) 0.0331(6) 0.0052(5) 0.0146(5) 0.0004(5)
C23 0.0290(6) 0.0298(6) 0.0298(6) 0.0050(5) 0.0093(5) 0.0024(4)
C25 0.0335(6) 0.0460(7) 0.0269(6) -0.0016(5) 0.0090(5) 0.0048(5)
C21 0.0378(6) 0.0252(6) 0.0283(6) 0.0031(4) 0.0076(5) 0.0075(5)
C24 0.0254(6) 0.0322(6) 0.0354(6) -0.0017(5) 0.0071(5) 0.0013(5)

loop_
_atom_type_symbol
_atom_type_description
_atom_type_scat_dispersion_real
_atom_type_scat_dispersion_imag
_atom_type_scat_source
C C 0.0181 0.0091 'International Tables Vol C Tables 4.2.6.8 and 6.1.1.4'
H H 0 0 'International Tables Vol C Tables 4.2.6.8 and 6.1.1.4'
N N 0.0311 0.018 'International Tables Vol C Tables 4.2.6.8 and 6.1.1.4'
O O 0.0492 0.0322 'International Tables Vol C Tables 4.2.6.8 and 6.1.1.4'

loop_
_geom_angle_atom_site_label_1
_geom_angle_atom_site_label_2
_geom_angle_atom_site_label_3
_geom_angle
C18 O20 C21 114.32(9)
C18 N17 C14 118.55(9)
C18 N17 C16 124.92(9)
C14 N17 C16 115.47(9)
C9 N11 C12 129.85(9)
C1 N5 N4 108.38(9)
C1 N5 C6 128.88(9)
N4 N5 C6 122.73(9)
C1 N2 N3 105.02(10)
N4 N3 N2 111.14(10)
N3 N4 N5 106.01(10)
N17 C14 C13 109.84(9)
C14 C13 C12 112.11(9)
C16 C15 C12 111.72(9)
O19 C18 N17 125.22(11)
O19 C18 O20 123.21(10)
N17 C18 O20 111.57(9)
N2 C1 N5 109.45(10)
N2 C1 C12 127.19(10)
N5 C1 C12 123.25(10)
O10 C9 N11 121.69(10)
O10 C9 C6 117.26(10)
N11 C9 C6 121.04(9)
N5 C6 C7 109.87(9)
N5 C6 C8 109.12(9)
C7 C6 C8 111.21(9)
N5 C6 C9 108.33(8)
C7 C6 C9 109.42(9)
C8 C6 C9 108.83(9)
N17 C16 C15 110.18(9)
N11 C12 C1 108.36(9)
N11 C12 C13 110.04(9)
C1 C12 C13 107.84(9)
N11 C12 C15 109.85(9)
C1 C12 C15 111.26(9)
C13 C12 C15 109.46(9)
C27 C22 C23 118.93(11)
C27 C22 C21 119.98(11)
C23 C22 C21 121.09(11)
C27 C26 C25 120.55(12)
C26 C27 C22 120.38(12)
C24 C23 C22 120.43(11)
C26 C25 C24 119.27(12)
O20 C21 C22 111.80(9)
C23 C24 C25 120.42(12)

loop_
_geom_bond_atom_site_label_1
_geom_bond_atom_site_label_2
_geom_bond_distance
O19 C18 1.2180(14)
O20 C18 1.3602(14)
O20 C21 1.4400(14)
O10 C9 1.2335(14)
N17 C18 1.3440(14)
N17 C14 1.4610(14)
N17 C16 1.4646(14)
N11 C9 1.3378(14)
N11 C12 1.4676(13)
N5 C1 1.3314(14)
N5 N4 1.3557(13)
N5 C6 1.4720(14)
N2 C1 1.3209(14)
N2 N3 1.3678(15)
N3 N4 1.2980(15)
C14 C13 1.5176(15)
C13 C12 1.5432(15)
C8 C6 1.5303(16)
C15 C16 1.5268(15)
C15 C12 1.5415(15)
C1 C12 1.4934(15)
C9 C6 1.5374(15)
C6 C7 1.5263(15)
C22 C27 1.3913(17)
C22 C23 1.3902(17)
C22 C21 1.5085(17)
C26 C27 1.385(2)
C26 C25 1.387(2)
C23 C24 1.3888(18)
C25 C24 1.3833(19)
